data_4126009
loop_
_publ_author_name
'Xu, Wei-Jian'
'Li, Peng-Fei'
'Tang, Yuan-Yuan'
'Zhang, Wei-Xiong'
'Xiong, Ren-Gen'
'Chen, Xiao-Ming'

_publ_section_title
;
 A Molecular Perovskite with Switchable Coordination Bonds for
 High-Temperature Multiaxial Ferroelectrics.
;
_journal_issue 18
_journal_name_full 'Journal of the American Chemical Society'
_journal_page_first 6369
_journal_page_last 6375
_journal_paper_doi 10.1021/jacs.7b01334
_journal_volume 139
_journal_year 2017
_chemical_formula_moiety 'C12 H20 Fe K N8 O2'
_chemical_formula_sum 'C12 H20 Fe K N8 O2'
_chemical_formula_weight 403.31
_space_group_crystal_system monoclinic
_space_group_IT_number 9
_space_group_name_Hall 'C -2yc'
_space_group_name_H-M_alt 'C 1 c 1'
_symmetry_space_group_name_Hall 'C -2yc'
_symmetry_space_group_name_H-M 'C 1 c 1'
_atom_sites_solution_hydrogens mixed
_atom_sites_solution_primary direct
_audit_creation_date 2017-01-17
_audit_creation_method
;
Olex2 1.2
(compiled 2016.11.30 svn.r3356 for OlexSys, GUI svn.r5289)
;
_cell_angle_alpha 90
_cell_angle_beta 98.440(2)
_cell_angle_gamma 90
_cell_formula_units_Z 4
_cell_length_a 15.3166(9)
_cell_length_b 8.8618(4)
_cell_length_c 14.4531(7)
_cell_measurement_reflns_used 3635
_cell_measurement_temperature 298
_cell_measurement_theta_max 27.5
_cell_measurement_theta_min 3.1
_cell_volume 1940.51(17)
_computing_molecular_graphics 'Olex2 (Dolomanov et al., 2009)'
_computing_publication_material 'Olex2 (Dolomanov et al., 2009)'
_computing_structure_refinement 'ShelXL (Sheldrick, 2015)'
_computing_structure_solution 'SIR2004 (Burla et al., 2007)'
_diffrn_ambient_temperature 298
_diffrn_measured_fraction_theta_full 0.995
_diffrn_measured_fraction_theta_max 0.995
_diffrn_measurement_device_type 'multiwire proportional'
_diffrn_measurement_method 'phi and omega scans'
_diffrn_radiation_monochromator graphite
_diffrn_radiation_type MoK\a
_diffrn_radiation_wavelength 0.71073
_diffrn_reflns_av_R_equivalents 0.0343
_diffrn_reflns_av_unetI/netI 0.0479
_diffrn_reflns_Laue_measured_fraction_full 0.995
_diffrn_reflns_Laue_measured_fraction_max 0.995
_diffrn_reflns_limit_h_max 18
_diffrn_reflns_limit_h_min -18
_diffrn_reflns_limit_k_max 10
_diffrn_reflns_limit_k_min -10
_diffrn_reflns_limit_l_max 17
_diffrn_reflns_limit_l_min -17
_diffrn_reflns_number 6764
_diffrn_reflns_point_group_measured_fraction_full 0.995
_diffrn_reflns_point_group_measured_fraction_max 0.995
_diffrn_reflns_theta_full 25.242
_diffrn_reflns_theta_max 25.992
_diffrn_reflns_theta_min 3.112
_exptl_absorpt_coefficient_mu 1.013
_exptl_absorpt_correction_type none
_exptl_crystal_colour red
_exptl_crystal_colour_primary red
_exptl_crystal_density_diffrn 1.380
_exptl_crystal_description block
_exptl_crystal_F_000 836
_exptl_crystal_size_max 0.32
_exptl_crystal_size_mid 0.24
_exptl_crystal_size_min 0.2
_refine_diff_density_max 0.415
_refine_diff_density_min -0.258
_refine_diff_density_rms 0.052
_refine_ls_abs_structure_details
;
 Flack x determined using 1163 quotients [(I+)-(I-)]/[(I+)+(I-)]
 (Parsons, Flack and Wagner, Acta Cryst. B69 (2013) 249-259).
;
_refine_ls_abs_structure_Flack -0.022(14)
_refine_ls_extinction_method none
_refine_ls_goodness_of_fit_ref 1.045
_refine_ls_hydrogen_treatment mixed
_refine_ls_matrix_type full
_refine_ls_number_parameters 230
_refine_ls_number_reflns 3218
_refine_ls_number_restraints 2
_refine_ls_restrained_S_all 1.045
_refine_ls_R_factor_all 0.0305
_refine_ls_R_factor_gt 0.0284
_refine_ls_shift/su_max 0.000
_refine_ls_shift/su_mean 0.000
_refine_ls_structure_factor_coef Fsqd
_refine_ls_weighting_details 'w=1/[\s^2^(Fo^2^)+(0.0343P)^2^] where P=(Fo^2^+2Fc^2^)/3'
_refine_ls_weighting_scheme calc
_refine_ls_wR_factor_gt 0.0663
_refine_ls_wR_factor_ref 0.0685
_reflns_Friedel_coverage 0.997
_reflns_Friedel_fraction_full 0.995
_reflns_Friedel_fraction_max 0.995
_reflns_number_gt 3025
_reflns_number_total 3218
_reflns_threshold_expression 'I > 2\s(I)'
_cod_data_source_file ja7b01334_si_003.cif
_cod_data_source_block TMC-1_LT
_cod_depositor_comments 'Adding full bibliography for 4126009.cif.'
_cod_database_code 4126009
_shelx_shelxl_version_number 2014/7
_shelx_space_group_comment
;
The symmetry employed for this shelxl refinement is uniquely defined
by the following loop, which should always be used as a source of
symmetry information in preference to the above space-group names.
They are only intended as comments.
;
_olex2_refinement_description
;
1. Twinned data refinement
 Scales: 0.57(2) 0.43(2)
2. Fixed Uiso
 At 1.5 times of:
  All C(H,H,H) groups, All O(H) groups
3.a Idealised Me refined as rotating group:
 C7(H7A,H7B,H7C), C8(H8A,H8B,H8C), C11(H11A,H11B,H11C), C9(H9A,H9B,H9C),
 C10(H10A,H10B,H10C), C12(H12A,H12B,H12C)
;
_olex2_submission_special_instructions 'No special instructions were received'

loop_
_space_group_symop_operation_xyz
'x, y, z'
'x, -y, z+1/2'
'x+1/2, y+1/2, z'
'x+1/2, -y+1/2, z+1/2'

loop_
_atom_site_label
_atom_site_type_symbol
_atom_site_fract_x
_atom_site_fract_y
_atom_site_fract_z
_atom_site_U_iso_or_equiv
_atom_site_adp_type
_atom_site_occupancy
_atom_site_site_symmetry_order
_atom_site_calc_flag
_atom_site_refinement_flags_posn
Fe1 Fe 0.18304(3) 0.59834(4) 0.85625(3) 0.02403(13) Uani 1 1 d .
K1 K 0.42347(6) 0.74387(11) 0.60419(7) 0.03216(19) Uani 1 1 d .
N8 N 0.5416(3) 0.3890(4) 0.4978(3) 0.0336(8) Uani 1 1 d .
N7 N 0.3274(3) 1.1114(3) 0.7217(3) 0.0319(9) Uani 1 1 d .
O1 O 0.3309(2) 1.0172(3) 0.6424(2) 0.0404(8) Uani 1 1 d .
H1 H 0.332(5) 1.072(6) 0.606(4) 0.061 Uiso 1 1 d R
O2 O 0.5074(2) 0.4578(3) 0.5744(2) 0.0422(7) Uani 1 1 d .
H2 H 0.540(4) 0.420(6) 0.628(4) 0.063 Uiso 1 1 d R
C4 C 0.0920(3) 0.6275(4) 0.9367(3) 0.0329(9) Uani 1 1 d .
C1 C 0.2725(3) 0.5900(4) 0.7725(3) 0.0314(10) Uani 1 1 d .
C6 C 0.2426(3) 0.4268(5) 0.9248(3) 0.0299(9) Uani 1 1 d .
C5 C 0.1033(3) 0.4566(5) 0.7824(3) 0.0314(9) Uani 1 1 d .
C3 C 0.1308(3) 0.7657(4) 0.7806(3) 0.0316(9) Uani 1 1 d .
N1 N 0.3260(3) 0.5914(4) 0.7254(3) 0.0479(11) Uani 1 1 d .
N5 N 0.0545(3) 0.3705(4) 0.7441(3) 0.0487(10) Uani 1 1 d .
N6 N 0.2814(3) 0.3270(4) 0.9590(3) 0.0459(9) Uani 1 1 d .
C2 C 0.2577(3) 0.7331(4) 0.9397(3) 0.0285(8) Uani 1 1 d .
N2 N 0.3007(2) 0.8116(4) 0.9907(3) 0.0406(8) Uani 1 1 d .
N4 N 0.0356(3) 0.6519(4) 0.9788(3) 0.0511(10) Uani 1 1 d .
C7 C 0.2393(3) 1.1877(5) 0.7118(3) 0.0454(10) Uani 1 1 d .
H7A H 0.2327 1.2521 0.6578 0.068 Uiso 1 1 calc GR
H7B H 0.2354 1.2470 0.7666 0.068 Uiso 1 1 calc GR
H7C H 0.1935 1.1129 0.7046 0.068 Uiso 1 1 calc GR
N3 N 0.1007(3) 0.8618(4) 0.7336(3) 0.0448(9) Uani 1 1 d .
C8 C 0.4009(3) 1.2235(5) 0.7292(4) 0.0530(12) Uani 1 1 d .
H8A H 0.4558 1.1717 0.7286 0.080 Uiso 1 1 calc GR
H8B H 0.4031 1.2790 0.7866 0.080 Uiso 1 1 calc GR
H8C H 0.3910 1.2920 0.6773 0.080 Uiso 1 1 calc GR
C11 C 0.6328(3) 0.4453(5) 0.4958(4) 0.0571(12) Uani 1 1 d .
H11A H 0.6330 0.5535 0.4980 0.086 Uiso 1 1 calc GR
H11B H 0.6529 0.4122 0.4393 0.086 Uiso 1 1 calc GR
H11C H 0.6714 0.4064 0.5488 0.086 Uiso 1 1 calc GR
C9 C 0.3395(4) 1.0063(5) 0.8028(3) 0.0481(11) Uani 1 1 d .
H9A H 0.2938 0.9313 0.7947 0.072 Uiso 1 1 calc GR
H9B H 0.3364 1.0618 0.8593 0.072 Uiso 1 1 calc GR
H9C H 0.3960 0.9581 0.8068 0.072 Uiso 1 1 calc GR
C10 C 0.4814(4) 0.4395(6) 0.4137(3) 0.0547(11) Uani 1 1 d .
H10A H 0.4227 0.4040 0.4170 0.082 Uiso 1 1 calc GR
H10B H 0.5012 0.3993 0.3587 0.082 Uiso 1 1 calc GR
H10C H 0.4813 0.5477 0.4108 0.082 Uiso 1 1 calc GR
C12 C 0.5403(4) 0.2210(4) 0.5079(4) 0.0532(12) Uani 1 1 d .
H12A H 0.5789 0.1920 0.5635 0.080 Uiso 1 1 calc GR
H12B H 0.5599 0.1751 0.4544 0.080 Uiso 1 1 calc GR
H12C H 0.4813 0.1883 0.5123 0.080 Uiso 1 1 calc GR

loop_
_atom_site_aniso_label
_atom_site_aniso_U_11
_atom_site_aniso_U_22
_atom_site_aniso_U_33
_atom_site_aniso_U_23
_atom_site_aniso_U_13
_atom_site_aniso_U_12
Fe1 0.0195(2) 0.0285(2) 0.0240(2) -0.0006(2) 0.00267(16) -0.0005(2)
K1 0.0278(5) 0.0373(3) 0.0320(3) -0.0026(2) 0.0066(3) -0.0037(3)
N8 0.027(2) 0.0367(18) 0.037(2) -0.0034(14) 0.0040(17) 0.0008(14)
N7 0.031(2) 0.0315(18) 0.034(2) -0.0033(13) 0.0054(17) -0.0021(13)
O1 0.055(2) 0.0349(14) 0.0316(16) 0.0008(10) 0.0058(14) 0.0121(13)
O2 0.0470(19) 0.0458(16) 0.0333(16) -0.0004(12) 0.0039(14) 0.0183(13)
C4 0.032(2) 0.0298(18) 0.037(2) -0.0006(16) 0.0072(19) 0.0005(16)
C1 0.032(2) 0.0325(19) 0.030(2) 0.0015(14) 0.0025(18) -0.0009(15)
C6 0.026(2) 0.0352(19) 0.028(2) -0.0025(15) 0.0021(17) -0.0049(16)
C5 0.023(2) 0.036(2) 0.035(2) -0.0027(16) 0.0029(17) 0.0043(16)
C3 0.026(2) 0.0366(19) 0.032(2) 0.0011(16) 0.0014(17) -0.0059(16)
N1 0.046(3) 0.054(2) 0.049(2) 0.0005(17) 0.023(2) -0.0051(17)
N5 0.036(2) 0.054(2) 0.054(2) -0.0163(18) 0.000(2) -0.0059(18)
N6 0.040(2) 0.0426(19) 0.052(2) 0.0096(17) -0.0037(18) 0.0052(17)
C2 0.026(2) 0.0338(18) 0.0260(19) 0.0007(15) 0.0033(16) 0.0032(15)
N2 0.035(2) 0.0488(19) 0.0364(18) -0.0088(15) 0.0002(16) -0.0044(16)
N4 0.049(3) 0.054(2) 0.056(2) -0.0012(19) 0.026(2) 0.008(2)
C7 0.035(3) 0.050(2) 0.052(2) -0.0102(19) 0.009(2) 0.0054(19)
N3 0.040(2) 0.0478(19) 0.044(2) 0.0131(16) -0.0028(18) -0.0016(17)
C8 0.040(3) 0.051(2) 0.067(3) 0.002(2) 0.004(2) -0.020(2)
C11 0.032(3) 0.062(3) 0.077(3) -0.003(3) 0.008(2) -0.012(2)
C9 0.054(3) 0.054(2) 0.035(2) 0.0108(18) 0.002(2) -0.004(2)
C10 0.048(3) 0.073(3) 0.040(2) 0.002(2) -0.004(2) 0.001(2)
C12 0.058(3) 0.034(2) 0.070(3) -0.0075(19) 0.016(3) -0.0035(19)

loop_
_atom_type_symbol
_atom_type_description
_atom_type_scat_dispersion_real
_atom_type_scat_dispersion_imag
_atom_type_scat_source
C C 0.0033 0.0016 'International Tables Vol C Tables 4.2.6.8 and 6.1.1.4'
H H 0.0000 0.0000 'International Tables Vol C Tables 4.2.6.8 and 6.1.1.4'
Fe Fe 0.3463 0.8444 'International Tables Vol C Tables 4.2.6.8 and 6.1.1.4'
K K 0.2009 0.2494 'International Tables Vol C Tables 4.2.6.8 and 6.1.1.4'
N N 0.0061 0.0033 'International Tables Vol C Tables 4.2.6.8 and 6.1.1.4'
O O 0.0106 0.0060 'International Tables Vol C Tables 4.2.6.8 and 6.1.1.4'

loop_
_geom_angle_atom_site_label_1
_geom_angle_atom_site_label_2
_geom_angle_atom_site_label_3
_geom_angle
_geom_angle_site_symmetry_1
_geom_angle_site_symmetry_3
C4 Fe1 C6 96.97(17) . .
C1 Fe1 C4 174.39(16) . .
C1 Fe1 C6 88.11(17) . .
C5 Fe1 C4 88.12(18) . .
C5 Fe1 C1 94.34(18) . .
C5 Fe1 C6 89.14(16) . .
C3 Fe1 C4 87.86(17) . .
C3 Fe1 C1 87.08(16) . .
C3 Fe1 C6 175.14(18) . .
C3 Fe1 C5 90.58(18) . .
C3 Fe1 C2 92.10(15) . .
C2 Fe1 C4 87.47(17) . .
C2 Fe1 C1 90.30(17) . .
C2 Fe1 C6 88.57(16) . .
C2 Fe1 C5 174.75(18) . .
O1 K1 O2 175.60(10) . .
N1 K1 O1 87.91(10) . .
N1 K1 O2 87.71(11) . .
N1 K1 N5 97.47(13) . 3
N1 K1 N6 86.29(13) . 2_564
N1 K1 N4 170.02(12) . 4_564
N5 K1 O1 81.35(11) 3 .
N5 K1 O2 99.63(11) 3 .
N5 K1 N6 169.48(11) 3 2_564
N6 K1 O1 89.01(10) 2_564 .
N6 K1 O2 90.30(10) 2_564 .
N4 K1 O1 102.07(11) 4_564 .
N4 K1 O2 82.31(11) 4_564 .
N4 K1 N5 84.01(13) 4_564 3
N4 K1 N6 93.98(13) 4_564 2_564
O2 N8 C11 108.9(4) . .
O2 N8 C10 104.6(4) . .
O2 N8 C12 109.7(4) . .
C11 N8 C12 111.2(4) . .
C10 N8 C11 110.8(4) . .
C10 N8 C12 111.4(4) . .
O1 N7 C7 109.1(4) . .
O1 N7 C8 109.3(4) . .
O1 N7 C9 104.6(3) . .
C8 N7 C7 111.5(3) . .
C9 N7 C7 111.4(4) . .
C9 N7 C8 110.7(4) . .
K1 O1 H1 111(5) . .
N7 O1 K1 136.0(2) . .
N7 O1 H1 102(5) . .
K1 O2 H2 113(3) . .
N8 O2 K1 135.1(2) . .
N8 O2 H2 107(4) . .
N4 C4 Fe1 174.9(4) . .
N1 C1 Fe1 176.8(4) . .
N6 C6 Fe1 174.4(4) . .
N5 C5 Fe1 175.6(4) . .
N3 C3 Fe1 177.8(4) . .
C1 N1 K1 150.7(3) . .
C5 N5 K1 159.7(4) . 3_445
C6 N6 K1 141.4(3) . 2_565
N2 C2 Fe1 178.3(4) . .
C4 N4 K1 167.5(4) . 4_465
N7 C7 H7A 109.5 . .
N7 C7 H7B 109.5 . .
N7 C7 H7C 109.5 . .
H7A C7 H7B 109.5 . .
H7A C7 H7C 109.5 . .
H7B C7 H7C 109.5 . .
N7 C8 H8A 109.5 . .
N7 C8 H8B 109.5 . .
N7 C8 H8C 109.5 . .
H8A C8 H8B 109.5 . .
H8A C8 H8C 109.5 . .
H8B C8 H8C 109.5 . .
N8 C11 H11A 109.5 . .
N8 C11 H11B 109.5 . .
N8 C11 H11C 109.5 . .
H11A C11 H11B 109.5 . .
H11A C11 H11C 109.5 . .
H11B C11 H11C 109.5 . .
N7 C9 H9A 109.5 . .
N7 C9 H9B 109.5 . .
N7 C9 H9C 109.5 . .
H9A C9 H9B 109.5 . .
H9A C9 H9C 109.5 . .
H9B C9 H9C 109.5 . .
N8 C10 H10A 109.5 . .
N8 C10 H10B 109.5 . .
N8 C10 H10C 109.5 . .
H10A C10 H10B 109.5 . .
H10A C10 H10C 109.5 . .
H10B C10 H10C 109.5 . .
N8 C12 H12A 109.5 . .
N8 C12 H12B 109.5 . .
N8 C12 H12C 109.5 . .
H12A C12 H12B 109.5 . .
H12A C12 H12C 109.5 . .
H12B C12 H12C 109.5 . .

loop_
_geom_bond_atom_site_label_1
_geom_bond_atom_site_label_2
_geom_bond_distance
_geom_bond_site_symmetry_2
Fe1 C4 1.959(5) .
Fe1 C1 1.958(5) .
Fe1 C6 1.964(4) .
Fe1 C5 1.956(4) .
Fe1 C3 1.944(4) .
Fe1 C2 1.945(4) .
K1 O1 2.901(3) .
K1 O2 2.903(3) .
K1 N1 2.809(4) .
K1 N5 2.861(4) 3
K1 N6 2.863(4) 2_564
K1 N4 2.829(4) 4_564
N8 O2 1.428(5) .
N8 C11 1.488(6) .
N8 C10 1.483(6) .
N8 C12 1.496(5) .
N7 O1 1.425(5) .
N7 C7 1.496(6) .
N7 C8 1.494(5) .
N7 C9 1.487(5) .
O1 H1 0.72(5) .
O2 H2 0.92(6) .
C4 N4 1.148(6) .
C1 N1 1.140(6) .
C6 N6 1.137(6) .
C5 N5 1.151(6) .
C3 N3 1.143(5) .
N5 K1 2.861(4) 3_445
N6 K1 2.863(4) 2_565
C2 N2 1.148(5) .
N4 K1 2.829(4) 4_465
C7 H7A 0.9600 .
C7 H7B 0.9600 .
C7 H7C 0.9600 .
C8 H8A 0.9600 .
C8 H8B 0.9600 .
C8 H8C 0.9600 .
C11 H11A 0.9600 .
C11 H11B 0.9600 .
C11 H11C 0.9600 .
C9 H9A 0.9600 .
C9 H9B 0.9600 .
C9 H9C 0.9600 .
C10 H10A 0.9600 .
C10 H10B 0.9600 .
C10 H10C 0.9600 .
C12 H12A 0.9600 .
C12 H12B 0.9600 .
C12 H12C 0.9600 .

loop_
_geom_torsion_atom_site_label_1
_geom_torsion_atom_site_label_2
_geom_torsion_atom_site_label_3
_geom_torsion_atom_site_label_4
_geom_torsion
C7 N7 O1 K1 -152.5(3)
C8 N7 O1 K1 85.4(4)
C11 N8 O2 K1 83.0(5)
C9 N7 O1 K1 -33.2(5)
C10 N8 O2 K1 -35.5(5)
C12 N8 O2 K1 -155.1(3)

loop_
_twin_individual_id
_twin_individual_mass_fraction_refined
1 0.57(2)
2 0.43(2)
